data_2241632
loop_
_publ_author_name
'Vetrivel, S.'
'Vinoth, E.'
'Mullai, R. U.'
'Aruljothi, R.'
'NizamMohideen, M.'

_publ_section_title
;
 Crystal structure of 1,4-bis(3-ammoniopropyl)piperazine-1,4-diium
 bis[dichromate(VI)]
;
_journal_coeditor_code WM5281
_journal_issue 5
_journal_name_full 'Acta Crystallographica Section E'
_journal_page_first 616
_journal_page_last 619
_journal_paper_doi 10.1107/S2056989016005284
_journal_volume 72
_journal_year 2016
_chemical_formula_iupac '(C10 H28 N4) [Cr2 O7]2'
_chemical_formula_moiety 'C10 H28 N4, 2(Cr2 O7)'
_chemical_formula_sum 'C10 H28 Cr4 N4 O14'
_chemical_formula_weight 636.36
_chemical_name_systematic
;
1,4-Bis(3-ammoniopropyl)piperazine-1,4-diium bis[dichromate(VI)]
;
_space_group_crystal_system triclinic
_space_group_IT_number 2
_space_group_name_Hall '-P 1'
_space_group_name_H-M_alt 'P -1'
_symmetry_space_group_name_Hall '-P 1'
_symmetry_space_group_name_H-M 'P -1'
_atom_sites_solution_hydrogens geom
_audit_creation_method SHELXL-2014/7
_cell_angle_alpha 77.7610(10)
_cell_angle_beta 72.3070(10)
_cell_angle_gamma 60.9850(10)
_cell_formula_units_Z 1
_cell_length_a 8.5361(3)
_cell_length_b 8.6272(3)
_cell_length_c 8.8576(3)
_cell_measurement_reflns_used 9982
_cell_measurement_temperature 293(2)
_cell_measurement_theta_max 39.12
_cell_measurement_theta_min 2.42
_cell_volume 541.81(3)
_computing_cell_refinement
;
SAINT (Bruker, 2004)
;
_computing_data_collection
;
APEX2 (Bruker, 2004)
;
_computing_data_reduction
;
SAINT (Bruker, 2004)
;
_computing_molecular_graphics
;
ORTEP-3 for Windows (Farrugia, 2012) and PLATON (Spek, 2009)
;
_computing_publication_material
;
WinGX (Farrugia, 2012) and PLATON (Spek, 2009)
;
_computing_structure_refinement
;
SHELXL-2014/7 (Sheldrick, 2015<i>b</i>)
;
_computing_structure_solution
;
SHELXT (Sheldrick, 2015<i>a</i>)
;
_diffrn_ambient_temperature 293(2)
_diffrn_measured_fraction_theta_full 0.999
_diffrn_measured_fraction_theta_max 0.999
_diffrn_measurement_device_type 'Bruker Kappa APEXII CCD'
_diffrn_measurement_method '\w and \f scan'
_diffrn_radiation_monochromator graphite
_diffrn_radiation_source 'fine-focus sealed tube'
_diffrn_radiation_type MoK\a
_diffrn_radiation_wavelength 0.71073
_diffrn_reflns_av_R_equivalents 0.0195
_diffrn_reflns_limit_h_max 10
_diffrn_reflns_limit_h_min -10
_diffrn_reflns_limit_k_max 10
_diffrn_reflns_limit_k_min -10
_diffrn_reflns_limit_l_max 10
_diffrn_reflns_limit_l_min -10
_diffrn_reflns_number 10263
_diffrn_reflns_theta_full 25.000
_diffrn_reflns_theta_max 25.000
_diffrn_reflns_theta_min 2.421
_exptl_absorpt_coefficient_mu 2.028
_exptl_absorpt_correction_T_max 0.649
_exptl_absorpt_correction_T_min 0.528
_exptl_absorpt_correction_type multi-scan
_exptl_absorpt_process_details
;
(<i>SADABS</i>; Bruker, 2004)
;
_exptl_crystal_colour brown
_exptl_crystal_density_diffrn 1.950
_exptl_crystal_description needle
_exptl_crystal_F_000 324
_exptl_crystal_size_max 0.350
_exptl_crystal_size_mid 0.300
_exptl_crystal_size_min 0.250
_refine_diff_density_max 0.442
_refine_diff_density_min -0.454
_refine_ls_extinction_method none
_refine_ls_goodness_of_fit_ref 1.062
_refine_ls_hydrogen_treatment constr
_refine_ls_matrix_type full
_refine_ls_number_parameters 145
_refine_ls_number_reflns 1913
_refine_ls_number_restraints 0
_refine_ls_restrained_S_all 1.062
_refine_ls_R_factor_all 0.0238
_refine_ls_R_factor_gt 0.0230
_refine_ls_shift/su_max 0.000
_refine_ls_shift/su_mean 0.000
_refine_ls_structure_factor_coef Fsqd
_refine_ls_weighting_details 'w=1/[\s^2^(Fo^2^)+(0.0379P)^2^+0.4739P] where P=(Fo^2^+2Fc^2^)/3'
_refine_ls_weighting_scheme calc
_refine_ls_wR_factor_gt 0.0675
_refine_ls_wR_factor_ref 0.0682
_reflns_number_gt 1835
_reflns_number_total 1913
_reflns_threshold_expression 'I > 2\s(I)'
_cod_data_source_file wm5281sup1.cif
_cod_data_source_block I
_cod_database_code 2241632
_shelx_space_group_comment
;
The symmetry employed for this shelxl refinement is uniquely defined
by the following loop, which should always be used as a source of
symmetry information in preference to the above space-group names.
They are only intended as comments.
;
_shelx_estimated_absorpt_t_min 0.537
_shelx_estimated_absorpt_t_max 0.631

loop_
_space_group_symop_operation_xyz
'x, y, z'
'-x, -y, -z'

loop_
_atom_site_type_symbol
_atom_site_label
_atom_site_fract_x
_atom_site_fract_y
_atom_site_fract_z
_atom_site_U_iso_or_equiv
_atom_site_adp_type
_atom_site_calc_flag
_atom_site_occupancy
C C1 0.9278(3) 0.1703(3) 0.4169(2) 0.0217(4) Uani d 1
H H1A 0.9548 0.2371 0.4721 0.026 Uiso calc 1
H H1B 0.8679 0.2498 0.3344 0.026 Uiso calc 1
C C2 0.8955(3) -0.0195(3) 0.6574(2) 0.0209(4) Uani d 1
H H2A 0.8158 -0.0661 0.7319 0.025 Uiso calc 1
H H2B 0.9217 0.0454 0.7154 0.025 Uiso calc 1
C C3 0.6197(3) 0.2538(3) 0.5974(3) 0.0247(4) Uani d 1
H H3A 0.5710 0.3344 0.5101 0.030 Uiso calc 1
H H3B 0.6391 0.3191 0.6608 0.030 Uiso calc 1
C C4 0.4805(3) 0.1911(3) 0.6986(2) 0.0218(4) Uani d 1
H H4A 0.5194 0.1252 0.7946 0.026 Uiso calc 1
H H4B 0.4723 0.1127 0.6407 0.026 Uiso calc 1
C C5 0.2943(3) 0.3494(3) 0.7415(3) 0.0259(4) Uani d 1
H H5A 0.3046 0.4315 0.7931 0.031 Uiso calc 1
H H5B 0.2522 0.4109 0.6457 0.031 Uiso calc 1
N N2 0.1592(2) 0.2910(2) 0.8492(2) 0.0261(4) Uani d 1
H H6A 0.0501 0.3852 0.8736 0.039 Uiso calc 1
H H6B 0.1488 0.2168 0.8012 0.039 Uiso calc 1
H H6C 0.1973 0.2358 0.9376 0.039 Uiso calc 1
N N1 0.8006(2) 0.1028(2) 0.53184(19) 0.0183(3) Uani d 1
H H1 0.7772 0.0338 0.4742 0.022 Uiso calc 1
O O2 0.1839(2) 0.3536(2) 0.14426(19) 0.0359(4) Uani d 1
O O3 0.1272(2) 0.5696(2) 0.3451(2) 0.0402(4) Uani d 1
O O4 0.2800(2) 0.2224(2) 0.41686(19) 0.0359(4) Uani d 1
O O5 0.6705(3) 0.1105(3) -0.0133(2) 0.0612(6) Uani d 1
O O6 0.8440(3) 0.2646(3) 0.0538(3) 0.0564(6) Uani d 1
O O7 0.7517(2) 0.0359(2) 0.26223(19) 0.0325(4) Uani d 1
O O8 0.4835(2) 0.3730(2) 0.1987(2) 0.0370(4) Uani d 1
Cr Cr1 0.26337(4) 0.37840(4) 0.27693(4) 0.02227(12) Uani d 1
Cr Cr2 0.69282(5) 0.19141(5) 0.11987(4) 0.02748(13) Uani d 1

loop_
_atom_site_aniso_label
_atom_site_aniso_U_11
_atom_site_aniso_U_22
_atom_site_aniso_U_33
_atom_site_aniso_U_12
_atom_site_aniso_U_13
_atom_site_aniso_U_23
C1 0.0192(10) 0.0226(9) 0.0222(10) -0.0120(8) -0.0008(8) 0.0007(8)
C2 0.0202(10) 0.0260(10) 0.0166(9) -0.0124(8) -0.0013(7) -0.0014(8)
C3 0.0179(10) 0.0213(10) 0.0303(11) -0.0073(8) 0.0011(8) -0.0071(8)
C4 0.0157(9) 0.0230(10) 0.0246(10) -0.0080(8) -0.0029(8) -0.0026(8)
C5 0.0200(10) 0.0246(10) 0.0281(11) -0.0088(8) 0.0008(8) -0.0051(8)
N2 0.0163(8) 0.0313(9) 0.0275(9) -0.0091(7) -0.0014(7) -0.0056(7)
N1 0.0155(8) 0.0201(8) 0.0190(8) -0.0087(7) -0.0006(6) -0.0042(6)
O2 0.0460(10) 0.0430(9) 0.0291(8) -0.0252(8) -0.0145(7) -0.0021(7)
O3 0.0322(9) 0.0346(9) 0.0514(10) -0.0121(7) -0.0011(8) -0.0190(8)
O4 0.0387(9) 0.0418(9) 0.0313(8) -0.0217(8) -0.0124(7) 0.0042(7)
O5 0.0591(13) 0.0843(15) 0.0348(10) -0.0178(12) -0.0145(9) -0.0260(10)
O6 0.0323(10) 0.0645(13) 0.0619(13) -0.0286(9) 0.0011(9) 0.0150(10)
O7 0.0384(9) 0.0356(9) 0.0321(8) -0.0221(7) -0.0120(7) -0.0006(7)
O8 0.0250(8) 0.0364(9) 0.0484(10) -0.0163(7) 0.0005(7) -0.0085(7)
Cr1 0.02026(19) 0.0254(2) 0.02321(19) -0.01134(15) -0.00346(13) -0.00582(13)
Cr2 0.02130(19) 0.0382(2) 0.0210(2) -0.01414(16) -0.00041(14) -0.00334(15)

loop_
_atom_type_symbol
_atom_type_description
_atom_type_scat_dispersion_real
_atom_type_scat_dispersion_imag
_atom_type_scat_source
C C 0.0033 0.0016 'International Tables Vol C Tables 4.2.6.8 and 6.1.1.4'
H H 0.0000 0.0000 'International Tables Vol C Tables 4.2.6.8 and 6.1.1.4'
N N 0.0061 0.0033 'International Tables Vol C Tables 4.2.6.8 and 6.1.1.4'
O O 0.0106 0.0060 'International Tables Vol C Tables 4.2.6.8 and 6.1.1.4'
Cr Cr 0.3209 0.6236 'International Tables Vol C Tables 4.2.6.8 and 6.1.1.4'

loop_
_geom_angle_atom_site_label_1
_geom_angle_atom_site_label_2
_geom_angle_atom_site_label_3
_geom_angle_site_symmetry_1
_geom_angle_site_symmetry_3
_geom_angle
N1 C1 C2 . 2_756 111.02(16)
N1 C1 H1A . . 109.4
C2 C1 H1A 2_756 . 109.4
N1 C1 H1B . . 109.4
C2 C1 H1B 2_756 . 109.4
H1A C1 H1B . . 108.0
N1 C2 C1 . 2_756 110.02(15)
N1 C2 H2A . . 109.7
C1 C2 H2A 2_756 . 109.7
N1 C2 H2B . . 109.7
C1 C2 H2B 2_756 . 109.7
H2A C2 H2B . . 108.2
N1 C3 C4 . . 112.22(16)
N1 C3 H3A . . 109.2
C4 C3 H3A . . 109.2
N1 C3 H3B . . 109.2
C4 C3 H3B . . 109.2
H3A C3 H3B . . 107.9
C3 C4 C5 . . 109.66(16)
C3 C4 H4A . . 109.7
C5 C4 H4A . . 109.7
C3 C4 H4B . . 109.7
C5 C4 H4B . . 109.7
H4A C4 H4B . . 108.2
N2 C5 C4 . . 110.30(16)
N2 C5 H5A . . 109.6
C4 C5 H5A . . 109.6
N2 C5 H5B . . 109.6
C4 C5 H5B . . 109.6
H5A C5 H5B . . 108.1
C5 N2 H6A . . 109.5
C5 N2 H6B . . 109.5
H6A N2 H6B . . 109.5
C5 N2 H6C . . 109.5
H6A N2 H6C . . 109.5
H6B N2 H6C . . 109.5
C2 N1 C3 . . 113.18(15)
C2 N1 C1 . . 108.55(15)
C3 N1 C1 . . 110.86(15)
C2 N1 H1 . . 108.0
C3 N1 H1 . . 108.0
C1 N1 H1 . . 108.0
Cr2 O8 Cr1 . . 127.48(10)
O3 Cr1 O4 . . 110.80(9)
O3 Cr1 O2 . . 108.95(9)
O4 Cr1 O2 . . 109.39(8)
O3 Cr1 O8 . . 106.52(8)
O4 Cr1 O8 . . 108.31(8)
O2 Cr1 O8 . . 112.85(9)
O5 Cr2 O6 . . 112.85(12)
O5 Cr2 O7 . . 107.91(11)
O6 Cr2 O7 . . 109.68(9)
O5 Cr2 O8 . . 111.08(10)
O6 Cr2 O8 . . 106.39(10)
O7 Cr2 O8 . . 108.89(8)

loop_
_geom_bond_atom_site_label_1
_geom_bond_atom_site_label_2
_geom_bond_site_symmetry_2
_geom_bond_distance
C1 N1 . 1.498(2)
C1 C2 2_756 1.502(3)
C1 H1A . 0.9700
C1 H1B . 0.9700
C2 N1 . 1.493(2)
C2 C1 2_756 1.502(3)
C2 H2A . 0.9700
C2 H2B . 0.9700
C3 N1 . 1.498(2)
C3 C4 . 1.509(3)
C3 H3A . 0.9700
C3 H3B . 0.9700
C4 C5 . 1.511(3)
C4 H4A . 0.9700
C4 H4B . 0.9700
C5 N2 . 1.478(3)
C5 H5A . 0.9700
C5 H5B . 0.9700
N2 H6A . 0.8900
N2 H6B . 0.8900
N2 H6C . 0.8900
N1 H1 . 0.9800
O2 Cr1 . 1.6185(15)
O3 Cr1 . 1.6035(16)
O4 Cr1 . 1.6070(16)
O5 Cr2 . 1.5909(19)
O6 Cr2 . 1.6068(18)
O7 Cr2 . 1.6299(16)
O8 Cr2 . 1.7676(16)
O8 Cr1 . 1.7746(15)

loop_
_geom_hbond_atom_site_label_D
_geom_hbond_atom_site_label_H
_geom_hbond_atom_site_label_A
_geom_hbond_site_symmetry_A
_geom_hbond_distance_DH
_geom_hbond_distance_HA
_geom_hbond_distance_DA
_geom_hbond_angle_DHA
C1 H1A O3 2_666 0.97 2.28 3.176(3) 152.3
C1 H1A O4 1_655 0.97 2.61 3.248(3) 123.4
C1 H1B O6 . 0.97 2.53 3.353(3) 143.1
C2 H2A O2 2_656 0.97 2.49 3.298(3) 140.8
C2 H2A O4 2_656 0.97 2.59 3.061(3) 110.2
C2 H2B O7 2_756 0.97 2.59 3.232(2) 124.2
C3 H3B O3 2_666 0.97 2.58 3.383(3) 139.6
C4 H4A O5 1_556 0.97 2.38 3.208(3) 143.2
C4 H4B O7 2_656 0.97 2.64 3.309(2) 126.7
N2 H6A O2 2_566 0.89 2.18 3.040(2) 161.4
N2 H6B O7 2_656 0.89 2.05 2.854(2) 149.0
N2 H6C O2 1_556 0.89 2.22 2.865(2) 128.7
N2 H6C O5 2_656 0.89 2.64 3.239(3) 125.1
N1 H1 O4 2_656 0.98 2.43 3.113(2) 126.3
N1 H1 O7 . 0.98 1.95 2.763(2) 138.7

loop_
_geom_torsion_atom_site_label_1
_geom_torsion_atom_site_label_2
_geom_torsion_atom_site_label_3
_geom_torsion_atom_site_label_4
_geom_torsion_site_symmetry_1
_geom_torsion
N1 C3 C4 C5 . -171.94(16)
C3 C4 C5 N2 . -176.35(16)
C1 C2 N1 C3 2_756 178.15(15)
C1 C2 N1 C1 2_756 -58.3(2)
C4 C3 N1 C2 . -64.5(2)
C4 C3 N1 C1 . 173.31(16)
C2 C1 N1 C2 2_756 58.9(2)
C2 C1 N1 C3 2_756 -176.16(16)
Cr2 O8 Cr1 O3 . 175.26(12)
Cr2 O8 Cr1 O4 . 56.03(15)
Cr2 O8 Cr1 O2 . -65.22(15)
Cr1 O8 Cr2 O5 . 52.36(17)
Cr1 O8 Cr2 O6 . 175.53(13)
Cr1 O8 Cr2 O7 . -66.33(14)

_cod_database_fobs_code 2241632
